data_7720402
loop_
_publ_author_name
'Liu, Cai-Ming'
'Hao, Xiang'

_publ_section_title
;
 Fixing CO<sub>2</sub> from the air to assemble Dy<sub>8</sub> zero-field
 single-molecule magnets and Gd<sub>8</sub> magnetocaloric molecular
 materials.
;
_journal_issue 12
_journal_name_full 'Dalton transactions (Cambridge, England : 2003)'
_journal_page_first 5055
_journal_page_last 5063
_journal_paper_doi 10.1039/d6dt00214e
_journal_volume 55
_journal_year 2026
_chemical_formula_moiety 'C38 H55 Dy2 N13 O12, 2(C F3 O3 S), 3(C4 H9 N O), H2 O'
_chemical_formula_sum 'C52 H84 Dy2 F6 N16 O22 S2'
_chemical_formula_weight 1788.47
_space_group_crystal_system triclinic
_space_group_IT_number 1
_space_group_name_Hall 'P 1'
_space_group_name_H-M_alt 'P 1'
_atom_sites_solution_hydrogens mixed
_atom_sites_solution_primary iterative
_audit_creation_date 2026-01-09
_audit_creation_method
;
Olex2 1.3
(compiled 2020.11.12 svn.r5f609507 for OlexSys, GUI svn.r6408)
;
_audit_update_record
;
2026-01-12 deposited with the CCDC.	2026-03-02 downloaded from the CCDC.
;
_cell_angle_alpha 65.1480(10)
_cell_angle_beta 87.5400(10)
_cell_angle_gamma 83.2340(10)
_cell_formula_units_Z 1
_cell_length_a 11.7867(2)
_cell_length_b 12.4022(2)
_cell_length_c 13.6136(2)
_cell_measurement_reflns_used 30498
_cell_measurement_temperature 100.00(10)
_cell_measurement_theta_max 74.6300
_cell_measurement_theta_min 3.9320
_cell_volume 1793.14(5)
_computing_cell_refinement 'CrysAlisPro 1.171.43.75a (Rigaku OD, 2023)'
_computing_data_collection 'CrysAlisPro system (CCD 43.75a 64-bit (release 14-06-2023))'
_computing_data_reduction 'CrysAlisPro 1.171.43.75a (Rigaku OD, 2023)'
_computing_molecular_graphics 'Olex2 1.3 (Dolomanov et al., 2009)'
_computing_publication_material 'Olex2 1.3 (Dolomanov et al., 2009)'
_computing_structure_refinement 'SHELXL 2018/3 (Sheldrick, 2015)'
_computing_structure_solution 'olex2.solve 1.3 (Bourhis et al., 2015)'
_diffrn_ambient_environment N~2~
_diffrn_ambient_temperature 100.00(10)
_diffrn_detector 'Hybrid Pixel Array Detector'
_diffrn_detector_area_resol_mean 10.0000
_diffrn_detector_type HyPix
_diffrn_measured_fraction_theta_full 0.998
_diffrn_measured_fraction_theta_max 0.998
_diffrn_measurement_details
;
List of Runs (angles in degrees, time in seconds):

  # Type    Start    End  Width  t~exp~   \w     \q     \k     \f   Frames
#--------------------------------------------------------------------------
  1  \w     20.00  46.00   0.50    0.05    --   40.81  62.00-129.25   52
  2  \w     20.00  45.00   0.50    0.05    --   40.81  63.00 -86.52   50
  3  \w     25.00  51.00   0.50    0.05    --   40.81  62.00 -66.01   52
  4  \w     22.00  56.00   0.50    0.05    --   40.81  58.00 102.40   68
  5  \w     21.00  46.00   0.50    0.05    --   40.81  59.00 177.92   50
  6  \w     22.00  50.00   0.50    0.05    --   40.81  62.00  44.25   56
  7  \w     19.00  44.00   0.50    0.05    --   40.81  65.00  -1.25   50
  8  \w     36.00  62.00   0.50    0.05    --  108.87 -85.00 -42.00   52
  9  \w     64.00  90.00   0.50    0.05    --  108.87-125.00  60.00   52
 10  \w     36.00  66.00   0.50    0.05    --  108.87-125.00   0.00   60
 11  \w     35.00 100.00   0.50    0.05    --  108.87-125.00 -30.00  130
 12  \w     33.00  92.00   0.50    0.05    --  108.87 -95.00 -90.00  118
 13  \w     37.00 100.00   0.50    0.05    --  108.87-125.00-120.00  126
 14  \w     63.00  92.00   0.50    0.05    --  108.87 -95.00 -60.00   58
 15  \w     64.00  90.00   0.50    0.05    --  108.87 -95.00-150.00   52
 16  \w     62.00  90.00   0.50    0.05    --  108.87 -95.00   0.00   56
 17  \w     37.00  92.00   0.50    0.05    --  108.87 -95.00  30.00  110
 18  \w     31.00  58.00   0.50    0.05    --  108.87 -95.00  90.00   54
 19  \w     62.00  91.00   0.50    0.05    --  108.87 -95.00  90.00   58
 20  \w     65.00  91.00   0.50    0.05    --  108.87 -95.00 150.00   52
 21  \w     35.00  61.00   0.50    0.05    --  108.87 -95.00 150.00   52
 22  \w     33.00  89.00   0.50    0.05    --  108.87 -95.00 120.00  112
 23  \w     64.00  90.00   0.50    0.05    --  108.87 -95.00  60.00   52
 24  \w     33.00  61.00   0.50    0.05    --  108.87 -95.00  60.00   56
 25  \w     62.00  92.00   0.50    0.05    --  108.87 -95.00 -30.00   60
 26  \w     32.00  92.00   0.50    0.05    --  108.87 -95.00-120.00  120
 27  \w    -16.00  72.00   0.50    0.05    --   40.81 -85.00 -42.00  176
 28  \w     35.00  72.00   0.50    0.05    --  108.87 -77.00 -30.00   74
 29  \w     97.00 159.00   0.50    0.05    --  108.87  30.00 -90.00  124
 30  \w    133.00 161.00   0.50    0.05    --  108.87  30.00 -60.00   56
 31  \w     98.00 124.00   0.50    0.05    --  108.87  30.00 -60.00   52
 32  \w     75.00 125.00   0.50    0.05    --  108.87  15.00 -90.00  100
 33  \w     83.00 132.00   0.50    0.05    --  108.87  15.00-180.00   98
 34  \w    108.00 134.00   0.50    0.05    --  108.87  30.00  60.00   52
 35  \w     78.00 133.00   0.50    0.05    --  108.87  15.00  30.00  110
 36  \w     77.00 133.00   0.50    0.05    --  108.87  15.00  60.00  112
 37  \w     80.00 131.00   0.50    0.05    --  108.87  15.00  90.00  102
 38  \w     77.00 128.00   0.50    0.05    --  108.87  15.00 150.00  102
 39  \w     38.00  68.00   0.50    0.05    --  108.87 -77.00 150.00   60
 40  \w     99.00 133.00   0.50    0.05    --  108.87  15.00-150.00   68
 41  \w     89.00 118.00   0.50    0.05    --  108.87 125.00-150.00   58
 42  \w    133.00 171.00   0.50    0.05    --  108.87 125.00-150.00   76
 43  \w    108.00 168.00   0.50    0.05    --  108.87 125.00 -60.00  120
 44  \w    105.00 171.00   0.50    0.05    --  108.87  85.00  76.00  132
 45  \w    -32.00  28.00   0.50    0.05    --  -50.00  45.00-180.00  120
 46  \w     -6.00  31.00   0.50    0.05    --  -50.00  30.00-120.00   74
 47  \w     16.00  41.00   0.50    0.05    --  -40.81  19.00-150.00   50
 48  \w     -8.00  32.00   0.50    0.05    --  -50.00  30.00 -60.00   80
 49  \w     17.00  42.00   0.50    0.05    --  -40.81  19.00  30.00   50
 50  \w     16.00  41.00   0.50    0.05    --  -40.81  19.00-180.00   50
 51  \w     16.00  42.00   0.50    0.05    --  -40.81  19.00  60.00   52
 52  \w     16.00  42.00   0.50    0.05    --  -40.81  19.00  90.00   52
 53  \w     16.00  41.00   0.50    0.05    --  -40.81  19.00 120.00   50
 54  \w     -8.00  32.00   0.50    0.05    --  -50.00  30.00 150.00   80
 55  \w    -81.00  11.00   0.50    0.05    --  -50.00  85.00  76.00  184
 56  \w    -54.00 -29.00   0.50    0.05    --  -40.81  85.00  76.00   50
 57  \w     24.00  73.00   0.50    0.05    --   41.06  38.00 -90.00   98
 58  \w    -30.00  -5.00   0.50    0.05    --   10.00 105.00  33.49   50
 59  \w    -29.00  -4.00   0.50    0.05    --  -30.00 -74.00  66.11   50
 60  \w    -36.00 -11.00   0.50    0.05    --  -34.00 -70.00-178.70   50
 61  \w    -41.00 -16.00   0.50    0.05    --  -38.00 -68.00  49.46   50
 62  \w    -44.00  33.00   0.50    0.05    --  -41.06  57.00-120.00  154
 63  \w     78.00 119.00   0.50    0.05    --   41.06  38.00 -90.00   82
 64  \w    -45.00 -19.00   0.50    0.05    --  -42.00 -67.00  -3.10   52
 65  \w    -46.00 -21.00   0.50    0.05    --  -42.00 -67.00 -50.50   50
 66  \w    -46.00 -21.00   0.50    0.05    --  -42.00 -67.00 125.89   50
 67  \w    -51.00 -26.00   0.50    0.05    --  -46.00 -65.00 -14.69   50
 68  \w    -60.00 -30.00   0.50    0.05    --  -50.00 -60.00  89.27   60
 69  \w    -28.00  27.00   0.50    0.05    --  -50.00  45.00   0.00  110
 70  \w     -5.00  21.00   0.50    0.05    --  -50.00  30.00 -90.00   52
 71  \w    -99.00 -42.00   0.50    0.05    --  -50.00 125.00  30.00  114
 72  \w    -56.00 -31.00   0.50    0.05    --  -50.00 -62.00-136.32   50
 73  \w    -32.00   6.00   0.50    0.05    --  -50.00  45.00 -30.00   76
 74  \w    -56.00 -31.00   0.50    0.05    --  -50.00 -62.00-105.08   50
 75  \w    -56.00 -31.00   0.50    0.05    --  -50.00 -62.00-167.10   50
 76  \w    -59.00 -29.00   0.50    0.05    --  -50.00 -56.00 145.15   60
 77  \w    -55.00 -29.00   0.50    0.05    --  -50.00 -62.00 -79.79   52
 78  \w    -58.00 -30.00   0.50    0.05    --  -50.00 -60.00  46.10   56
 79  \w    -59.00 -30.00   0.50    0.05    --  -50.00 -60.00  27.18   58
 80  \w    -58.00 -29.00   0.50    0.05    --  -50.00 -55.00 107.45   58
 81  \w    -58.00 -32.00   0.50    0.05    --  -50.00 -58.00 -55.34   52
 82  \w    -54.00 -29.00   0.50    0.05    --  -50.00 -62.00 104.92   50
 83  \w    -61.00 -32.00   0.50    0.05    --  -50.00 -57.00 -16.60   58
 84  \w    138.00 167.00   0.50    0.05    --  108.87  61.00 -60.00   58
 85  \w    150.00 175.00   0.50    0.05    --  108.87  45.00-150.00   50
 86  \w     89.00 116.00   0.50    0.05    --  108.87  61.00 -60.00   54
 87  \w     89.00 115.00   0.50    0.05    --  108.87  61.00  60.00   52
 88  \w     89.00 115.00   0.50    0.05    --  108.87  61.00-150.00   52
 89  \w     89.00 115.00   0.50    0.05    --  108.87  45.00 120.00   52
 90  \w     88.00 117.00   0.50    0.05    --  108.87  45.00-150.00   58
 91  \w    148.00 173.00   0.50    0.05    --  108.87  45.00-120.00   50
 92  \w     88.00 117.00   0.50    0.05    --  108.87  45.00-120.00   58
 93  \w    143.00 173.00   0.50    0.05    --  108.87  45.00  30.00   60
 94  \w     89.00 114.00   0.50    0.05    --  108.87  61.00   0.00   50
 95  \w     90.00 120.00   0.50    0.05    --  108.87  45.00  90.00   60
 96  \w    144.00 170.00   0.50    0.05    --  108.87  45.00   0.00   52
 97  \w     88.00 114.00   0.50    0.05    --  108.87  45.00  30.00   52
 98  \w    141.00 172.00   0.50    0.05    --  108.87  45.00-180.00   62
 99  \w     88.00 117.00   0.50    0.05    --  108.87  45.00   0.00   58
100  \w     88.00 114.00   0.50    0.05    --  108.87  45.00 -30.00   52
101  \w    148.00 174.00   0.50    0.05    --  108.87  61.00-180.00   52
102  \w     89.00 115.00   0.50    0.05    --  108.87  61.00-180.00   52
103  \w    148.00 174.00   0.50    0.05    --  108.87  45.00 -90.00   52
104  \w    144.00 175.00   0.50    0.05    --  108.87  61.00 -90.00   62
105  \w     91.00 117.00   0.50    0.05    --  108.87  61.00 -90.00   52
106  \w     88.00 114.00   0.50    0.05    --  108.87  45.00 -90.00   52
107  \w    134.00 172.00   0.50    0.05    --  108.87  61.00   0.00   76
108  \w     89.00 115.00   0.50    0.05    --  108.87  61.00  30.00   52
109  \w    147.00 173.00   0.50    0.05    --  108.87  61.00  30.00   52
110  \w    141.00 170.00   0.50    0.05    --  108.87  45.00 150.00   58
111  \w     89.00 115.00   0.50    0.05    --  108.87  61.00 -30.00   52
112  \w     89.00 115.00   0.50    0.05    --  108.87  45.00-180.00   52
113  \w     88.00 113.00   0.50    0.05    --  108.87  45.00  60.00   50
114  \w    129.00 155.00   0.50    0.05    --  108.87  61.00-150.00   52
115  \w     89.00 114.00   0.50    0.05    --  108.87  61.00-120.00   50
116  \w    149.00 175.00   0.50    0.05    --  108.87  61.00-120.00   52
117  \w     88.00 114.00   0.50    0.05    --  108.87  45.00 -60.00   52
118  \w    130.00 175.00   0.50    0.05    --  108.87  61.00 120.00   90
119  \w     89.00 115.00   0.50    0.05    --  108.87  61.00  90.00   52
120  \w     90.00 116.00   0.50    0.05    --  108.87  61.00 120.00   52
121  \w    148.00 175.00   0.50    0.05    --  108.87  61.00 150.00   54
122  \w     89.00 121.00   0.50    0.05    --  108.87  45.00 150.00   64
123  \w     89.00 119.00   0.50    0.05    --  108.87  61.00 150.00   60
124  \w    134.00 165.00   0.50    0.05    --  108.87  61.00  60.00   62
;
_diffrn_measurement_device 'four-circle diffractometer'
_diffrn_measurement_device_type 'ROD, Synergy Custom system, HyPix'
_diffrn_measurement_method '\w scans'
_diffrn_orient_matrix_type 'CrysAlisPro convention (1999,Acta A55,543-557)'
_diffrn_orient_matrix_UB_11 -0.0659742000
_diffrn_orient_matrix_UB_12 0.0783279000
_diffrn_orient_matrix_UB_13 -0.1060875000
_diffrn_orient_matrix_UB_21 0.0109997000
_diffrn_orient_matrix_UB_22 -0.1066071000
_diffrn_orient_matrix_UB_23 -0.0312402000
_diffrn_orient_matrix_UB_31 -0.1133629000
_diffrn_orient_matrix_UB_32 -0.0383293000
_diffrn_orient_matrix_UB_33 0.0576488000
_diffrn_radiation_monochromator mirror
_diffrn_radiation_probe x-ray
_diffrn_radiation_type 'Cu K\a'
_diffrn_radiation_wavelength 1.54184
_diffrn_reflns_av_R_equivalents 0.0340
_diffrn_reflns_av_unetI/netI 0.0266
_diffrn_reflns_Laue_measured_fraction_full 0.998
_diffrn_reflns_Laue_measured_fraction_max 0.998
_diffrn_reflns_limit_h_max 12
_diffrn_reflns_limit_h_min -13
_diffrn_reflns_limit_k_max 14
_diffrn_reflns_limit_k_min -14
_diffrn_reflns_limit_l_max 15
_diffrn_reflns_limit_l_min -15
_diffrn_reflns_number 33926
_diffrn_reflns_point_group_measured_fraction_full 0.904
_diffrn_reflns_point_group_measured_fraction_max 0.904
_diffrn_reflns_theta_full 62.498
_diffrn_reflns_theta_max 62.498
_diffrn_reflns_theta_min 3.578
_diffrn_source 'Rotating-anode X-ray tube'
_diffrn_source_type 'Rigaku (Cu) X-ray Source'
_exptl_absorpt_coefficient_mu 12.409
_exptl_absorpt_correction_T_max 1.00000
_exptl_absorpt_correction_T_min 0.49747
_exptl_absorpt_correction_type multi-scan
_exptl_absorpt_process_details
;
CrysAlisPro 1.171.43.75a (Rigaku Oxford Diffraction, 2023)
Empirical absorption correction using spherical harmonics,
implemented in SCALE3 ABSPACK scaling algorithm.
;
_exptl_crystal_colour 'clear yellow'
_exptl_crystal_density_diffrn 1.656
_exptl_crystal_density_method 'not measured'
_exptl_crystal_description block
_exptl_crystal_F_000 902
_exptl_crystal_preparation 'Magnetic properties'
_refine_diff_density_max 1.755
_refine_diff_density_min -0.827
_refine_diff_density_rms 0.108
_refine_ls_abs_structure_details
;
 Flack x determined using 4457 quotients [(I+)-(I-)]/[(I+)+(I-)]
 (Parsons, Flack and Wagner, Acta Cryst. B69 (2013) 249-259).
;
_refine_ls_abs_structure_Flack -0.005(2)
_refine_ls_extinction_method none
_refine_ls_goodness_of_fit_ref 1.020
_refine_ls_hydrogen_treatment constr
_refine_ls_matrix_type full
_refine_ls_number_parameters 920
_refine_ls_number_reflns 10359
_refine_ls_number_restraints 108
_refine_ls_restrained_S_all 1.037
_refine_ls_R_factor_all 0.0400
_refine_ls_R_factor_gt 0.0397
_refine_ls_shift/su_max 0.001
_refine_ls_shift/su_mean 0.000
_refine_ls_structure_factor_coef Fsqd
_refine_ls_weighting_details 'w=1/[\s^2^(Fo^2^)+(0.0750P)^2^+5.4696P] where P=(Fo^2^+2Fc^2^)/3'
_refine_ls_weighting_scheme calc
_refine_ls_wR_factor_gt 0.1040
_refine_ls_wR_factor_ref 0.1044
_reflns_Friedel_coverage 0.813
_reflns_Friedel_fraction_full 0.811
_reflns_Friedel_fraction_max 0.811
_reflns_number_gt 10233
_reflns_number_total 10359
_reflns_threshold_expression 'I > 2\s(I)'
_cod_data_source_file d6dt00214e1.cif
_cod_data_source_block n
_cod_depositor_comments 'Adding full bibliography for 7720400--7720402.cif.'
_cod_database_code 7720402
_shelx_shelxl_version_number 2018/3
_chemical_oxdiff_formula 'C H N O F S Dy '
_shelx_space_group_comment
;
The symmetry employed for this shelxl refinement is uniquely defined
by the following loop, which should always be used as a source of
symmetry information in preference to the above space-group names.
They are only intended as comments.
;
_reflns_odcompleteness_completeness 99.36
_reflns_odcompleteness_iscentric 1
_reflns_odcompleteness_theta 66.97
_olex2_refinement_description
;
1. Fixed Uiso
 At 1.2 times of:
  All C(H) groups, All N(H,H) groups
 At 1.5 times of:
  All C(H,H,H) groups, All O(H,H) groups
2. Restrained distances
 C31-N12
 1.3 with sigma of 0.01
 N13-C35
 1.3 with sigma of 0.01
 N12-C34
 1.49 with sigma of 0.01
 C38-N13
 1.49 with sigma of 0.01
 C33-N12
 1.49 with sigma of 0.01
 N13-C37
 1.49 with sigma of 0.01
 C37-N13
 1.49 with sigma of 0.02
 N13-C38
 1.49 with sigma of 0.01
 Dy2-H2WA \\sim Dy2-H2WB
 with sigma of 0.02
3. Uiso/Uaniso restraints and constraints
N3 \\sim C38: within 2A with sigma of 0.007 and sigma for terminal atoms of
0.001 within 2A
C31 \\sim C32: within 2A with sigma of 0.007 and sigma for terminal atoms of
0.001 within 2A
C35 \\sim C36: within 2A with sigma of 0.007 and sigma for terminal atoms of
0.001 within 2A
O9 \\sim C35: within 2A with sigma of 0.001 and sigma for terminal atoms of
0.001 within 2A
N13 \\sim C37: within 2A with sigma of 0.007 and sigma for terminal atoms of
0.001 within 2A
N13 \\sim C38: within 2A with sigma of 0.007 and sigma for terminal atoms of
0.001 within 2A
O8 \\sim C31: within 2A with sigma of 0.001 and sigma for terminal atoms of
0.002 within 2A
N12 \\sim C31: within 2A with sigma of 0.001 and sigma for terminal atoms of
0.002 within 2A
Uanis(O4W) \\sim Ueq: with sigma of 0.005 and sigma for terminal atoms of 0.01
Uanis(N12) \\sim Ueq, Uanis(N13) \\sim Ueq, Uanis(C42) \\sim Ueq, Uanis(C31)
\\sim Ueq, Uanis(C32) \\sim Ueq, Uanis(C37) \\sim Ueq, Uanis(C38) \\sim Ueq,
Uanis(C33) \\sim Ueq: with sigma of 0.001 and sigma for terminal atoms of 0.002
Uanis(C32) = Uanis(C33)
4.a Riding coordinates:
 O4W(H4WA,H4WB)
4.b Free rotating group:
 O2W(H2WA,H2WB)
4.c Rotating group:
 O1W(H1WA,H1WB), O3W(H3WA,H3WB)
4.d Aromatic/amide H refined with riding coordinates:
 C3(H3), C4(H4), C5(H5), C7(H7), C11(H11), C12(H12), C16(H16), C17(H17),
 C18(H18), C20(H20), C24(H24), C25(H25)
4.e X=CH2 refined with riding coordinates:
 N5(H5A,H5B), N10(H10A,H10B)
4.f Idealised Me refined as rotating group:
 C13(H13A,H13B,H13C), C26(H26A,H26B,H26C), C28(H28A,H28B,H28C), C29(H29A,H29B,
 H29C), C30(H30A,H30B,H30C), C32(H32A,H32B,H32C), C33(H33A,H33B,H33C), C34(H34A,
 H34B,H34C), C36(H36A,H36B,H36C), C37(H37A,H37B,H37C), C38(H38A,H38B,H38C),
 C42(H42A,H42B,H42C), C43(H43A,H43B,H43C), C44(H44A,H44B,H44C), C46(H46A,H46B,
 H46C), C47(H47A,H47B,H47C), C48(H48A,H48B,H48C), C50(H50A,H50B,H50C), C51(H51A,
 H51B,H51C), C52(H52A,H52B,H52C)
;
_olex2_submission_special_instructions 'No special instructions were received'
_oxdiff_exptl_absorpt_empirical_details
;
Empirical correction (ABSPACK) includes:
- Absorption correction using spherical harmonics
- Frame scaling
;
_oxdiff_exptl_absorpt_empirical_full_max 2.105
_oxdiff_exptl_absorpt_empirical_full_min 0.626

loop_
_space_group_symop_operation_xyz
'x, y, z'

loop_
_atom_site_label
_atom_site_type_symbol
_atom_site_fract_x
_atom_site_fract_y
_atom_site_fract_z
_atom_site_U_iso_or_equiv
_atom_site_adp_type
_atom_site_occupancy
_atom_site_site_symmetry_order
_atom_site_calc_flag
_atom_site_refinement_flags_posn
_atom_site_refinement_flags_adp
_atom_site_refinement_flags_occupancy
_atom_site_disorder_assembly
_atom_site_disorder_group
C1 C 0.9050(7) 0.8149(7) 0.7686(7) 0.0152(17) Uani 1 1 d . . . . .
C2 C 0.9659(8) 0.9145(8) 0.7513(7) 0.0183(18) Uani 1 1 d . . . . .
C3 C 1.0129(8) 0.9258(8) 0.8360(7) 0.0202(19) Uani 1 1 d . . . . .
H3 H 1.052282 0.993162 0.822368 0.024 Uiso 1 1 calc R U . . .
C4 C 1.0043(8) 0.8409(8) 0.9414(7) 0.022(2) Uani 1 1 d . . . . .
H4 H 1.037962 0.849782 0.999373 0.027 Uiso 1 1 calc R U . . .
C5 C 0.9465(8) 0.7433(8) 0.9614(7) 0.0185(19) Uani 1 1 d . . . . .
H5 H 0.941267 0.684864 1.033657 0.022 Uiso 1 1 calc R U . . .
C6 C 0.8948(7) 0.7285(7) 0.8763(7) 0.0142(17) Uani 1 1 d . . . . .
C7 C 0.8327(7) 0.6242(7) 0.9081(7) 0.0148(18) Uani 1 1 d . . . . .
H7 H 0.830571 0.572518 0.982906 0.018 Uiso 1 1 calc R U . . .
C8 C 0.6780(7) 0.4626(7) 0.8260(6) 0.0123(17) Uani 1 1 d . . . . .
C9 C 0.6118(7) 0.3571(7) 0.8681(7) 0.0150(17) Uani 1 1 d . . . . .
C10 C 0.6090(7) 0.2736(7) 0.9787(7) 0.0162(18) Uani 1 1 d . . . . .
C11 C 0.4886(8) 0.1712(8) 0.9290(7) 0.0194(19) Uani 1 1 d . . . . .
H11 H 0.445326 0.105480 0.947327 0.023 Uiso 1 1 calc R U . . .
C12 C 0.4902(8) 0.2532(8) 0.8227(7) 0.0200(19) Uani 1 1 d . . . . .
H12 H 0.447170 0.243815 0.769960 0.024 Uiso 1 1 calc R U . . .
C13 C 1.0456(10) 0.9646(9) 0.5769(8) 0.025(2) Uani 1 1 d . . . . .
H13A H 1.044626 1.029955 0.504209 0.037 Uiso 1 1 calc R U . . .
H13B H 1.016764 0.895386 0.573296 0.037 Uiso 1 1 calc R U . . .
H13C H 1.124052 0.942405 0.605172 0.037 Uiso 1 1 calc R U . . .
C14 C 0.3512(7) 0.4185(8) 0.5050(7) 0.0164(18) Uani 1 1 d . . . . .
C15 C 0.2803(8) 0.3250(8) 0.5297(7) 0.0194(19) Uani 1 1 d . . . . .
C16 C 0.2006(8) 0.3313(8) 0.4548(8) 0.023(2) Uani 1 1 d . . . . .
H16 H 0.155067 0.267568 0.471412 0.028 Uiso 1 1 calc R U . . .
C17 C 0.1869(9) 0.4310(9) 0.3548(8) 0.026(2) Uani 1 1 d . . . . .
H17 H 0.133318 0.434333 0.303155 0.031 Uiso 1 1 calc R U . . .
C18 C 0.2512(8) 0.5238(8) 0.3321(7) 0.021(2) Uani 1 1 d . . . . .
H18 H 0.240913 0.591991 0.264820 0.026 Uiso 1 1 calc R U . . .
C19 C 0.3329(8) 0.5194(8) 0.4075(7) 0.0170(18) Uani 1 1 d . . . . .
C20 C 0.3911(8) 0.6270(8) 0.3767(7) 0.0169(18) Uani 1 1 d . . . . .
H20 H 0.370034 0.692379 0.309655 0.020 Uiso 1 1 calc R U . . .
C21 C 0.5920(8) 0.7616(7) 0.4397(6) 0.0137(17) Uani 1 1 d . . . . .
C22 C 0.6361(7) 0.8796(7) 0.4077(7) 0.0145(17) Uani 1 1 d . . . . .
C23 C 0.6125(7) 0.9805(7) 0.3072(6) 0.0150(17) Uani 1 1 d . . . . .
C24 C 0.7302(8) 1.0825(8) 0.3589(7) 0.0198(19) Uani 1 1 d . . . . .
H24 H 0.767089 1.152021 0.342774 0.024 Uiso 1 1 calc R U . . .
C25 C 0.7492(8) 0.9869(8) 0.4591(7) 0.0198(19) Uani 1 1 d . . . . .
H25 H 0.794257 0.993621 0.512067 0.024 Uiso 1 1 calc R U . . .
C26 C 0.2252(10) 0.1393(9) 0.6640(9) 0.032(2) Uani 1 1 d . . . . .
H26A H 0.233846 0.097058 0.616904 0.048 Uiso 1 1 calc R U . . .
H26B H 0.146112 0.175656 0.660237 0.048 Uiso 1 1 calc R U . . .
H26C H 0.243939 0.082537 0.738801 0.048 Uiso 1 1 calc R U . . .
C27 C 0.9219(8) 0.6757(9) 0.4232(8) 0.026(2) Uani 1 1 d . . . . .
C28 C 0.9316(11) 0.5425(9) 0.4537(9) 0.036(3) Uani 1 1 d . . . . .
H28A H 0.891602 0.528041 0.399443 0.055 Uiso 1 1 calc R U . . .
H28B H 0.897029 0.502006 0.524777 0.055 Uiso 1 1 calc R U . . .
H28C H 1.012306 0.511323 0.456532 0.055 Uiso 1 1 calc R U . . .
C29 C 0.9838(11) 0.7104(10) 0.2386(8) 0.032(3) Uani 1 1 d . . . . .
H29A H 1.063439 0.725035 0.219983 0.047 Uiso 1 1 calc R U . . .
H29B H 0.935043 0.756418 0.174725 0.047 Uiso 1 1 calc R U . . .
H29C H 0.976837 0.624982 0.263137 0.047 Uiso 1 1 calc R U . . .
C30 C 0.9371(10) 0.8774(9) 0.2963(9) 0.034(2) Uani 1 1 d . . . . .
H30A H 0.860219 0.913121 0.267433 0.051 Uiso 1 1 calc R U . . .
H30B H 0.993876 0.914874 0.241463 0.051 Uiso 1 1 calc R U . . .
H30C H 0.949811 0.890087 0.361100 0.051 Uiso 1 1 calc R U . . .
C31 C 1.0284(12) 0.4986(10) 0.7284(11) 0.0494(13) Uani 1 1 d D U . . .
C32 C 1.1203(12) 0.5982(12) 0.6976(11) 0.0520(14) Uani 1 1 d . U . . .
H32A H 1.151513 0.595470 0.764276 0.078 Uiso 1 1 calc R U . . .
H32B H 1.081459 0.678170 0.655308 0.078 Uiso 1 1 calc R U . . .
H32C H 1.182578 0.580187 0.654903 0.078 Uiso 1 1 calc R U . . .
C33 C 1.1959(9) 0.3626(12) 0.7947(11) 0.0520(14) Uani 1 1 d D U . . .
H33A H 1.229890 0.437256 0.775488 0.078 Uiso 1 1 calc R U . . .
H33B H 1.230711 0.321630 0.751191 0.078 Uiso 1 1 calc R U . . .
H33C H 1.209643 0.311016 0.871687 0.078 Uiso 1 1 calc R U . . .
C34 C 0.9813(11) 0.3107(12) 0.7991(13) 0.058(4) Uani 1 1 d D . . . .
H34A H 0.922596 0.332995 0.842494 0.087 Uiso 1 1 calc R U . . .
H34B H 1.014011 0.227880 0.840253 0.087 Uiso 1 1 calc R U . . .
H34C H 0.946778 0.318312 0.731935 0.087 Uiso 1 1 calc R U . . .
C35 C 0.6191(10) 0.4632(10) 0.3553(8) 0.0402(14) Uani 1 1 d D U . . .
C36 C 0.5684(11) 0.3504(11) 0.3655(10) 0.0424(16) Uani 1 1 d . U . . .
H36A H 0.487424 0.370541 0.344787 0.064 Uiso 1 1 calc R U . . .
H36B H 0.575977 0.290072 0.440484 0.064 Uiso 1 1 calc R U . . .
H36C H 0.609507 0.318498 0.317559 0.064 Uiso 1 1 calc R U . . .
C37 C 0.5704(12) 0.5309(13) 0.1626(10) 0.055(2) Uani 1 1 d D U . . .
H37A H 0.619877 0.566475 0.100210 0.083 Uiso 1 1 calc R U . . .
H37B H 0.493250 0.573467 0.146142 0.083 Uiso 1 1 calc R U . . .
H37C H 0.567358 0.446527 0.178613 0.083 Uiso 1 1 calc R U . . .
C38 C 0.6738(12) 0.6481(11) 0.2412(12) 0.057(2) Uani 1 1 d D U . . .
H38A H 0.697381 0.641676 0.311793 0.086 Uiso 1 1 calc R U . . .
H38B H 0.620441 0.720475 0.206375 0.086 Uiso 1 1 calc R U . . .
H38C H 0.741121 0.652505 0.195420 0.086 Uiso 1 1 calc R U . . .
Dy1 Dy 0.77370(3) 0.68928(3) 0.64178(3) 0.01236(14) Uani 1 1 d . . . . .
Dy2 Dy 0.57505(3) 0.48581(3) 0.59474(3) 0.01365(15) Uani 1 1 d D . . . .
N1 N 0.7799(6) 0.5970(6) 0.8410(5) 0.0130(14) Uani 1 1 d . . . . .
N2 N 0.7284(6) 0.4899(6) 0.8948(6) 0.0153(15) Uani 1 1 d . . . . .
N3 N 0.5513(6) 0.3454(6) 0.7930(6) 0.0147(15) Uani 1 1 d . . . . .
N4 N 0.5458(7) 0.1804(6) 1.0081(6) 0.0193(16) Uani 1 1 d . . . . .
N5 N 0.6658(7) 0.2824(7) 1.0576(6) 0.0208(17) Uani 1 1 d . . . . .
H5A H 0.661123 0.229107 1.124837 0.025 Uiso 1 1 calc R U . . .
H5B H 0.707887 0.341502 1.042129 0.025 Uiso 1 1 calc R U . . .
N6 N 0.4687(6) 0.6398(6) 0.4337(5) 0.0147(15) Uani 1 1 d . . . . .
N7 N 0.5066(6) 0.7552(6) 0.3860(5) 0.0151(15) Uani 1 1 d . . . . .
N8 N 0.7041(6) 0.8852(6) 0.4813(5) 0.0140(15) Uani 1 1 d . . . . .
N9 N 0.6620(7) 1.0802(7) 0.2846(6) 0.0209(16) Uani 1 1 d . . . . .
N10 N 0.5415(7) 0.9808(6) 0.2328(6) 0.0212(16) Uani 1 1 d . . . . .
H10A H 0.528825 1.044968 0.171596 0.025 Uiso 1 1 calc R U . . .
H10B H 0.507585 0.916878 0.245047 0.025 Uiso 1 1 calc R U . . .
N11 N 0.9480(8) 0.7470(8) 0.3248(7) 0.0286(19) Uani 1 1 d . . . . .
N12 N 1.0711(8) 0.3898(9) 0.7731(9) 0.0514(14) Uani 1 1 d D U . . .
N13 N 0.6161(10) 0.5402(9) 0.2566(8) 0.0571(19) Uani 1 1 d D U . . .
O1 O 0.9738(6) 1.0031(5) 0.6477(5) 0.0206(13) Uani 1 1 d . . . . .
O1W O 0.5971(6) 0.7703(6) 0.6992(5) 0.0245(14) Uani 1 1 d . . . . .
H1WA H 0.542657 0.784092 0.652696 0.037 Uiso 1 1 d R U . . .
H1WB H 0.573662 0.716283 0.759456 0.037 Uiso 1 1 d R U . . .
O2 O 0.8597(6) 0.8089(5) 0.6839(5) 0.0177(13) Uani 1 1 d . . . . .
O2W O 0.7207(6) 0.3280(6) 0.6387(5) 0.0276(15) Uani 1 1 d G . . . .
H2WA H 0.770159 0.312351 0.595838 0.041 Uiso 1 1 d DG U . . .
H2WB H 0.736998 0.270683 0.702368 0.041 Uiso 1 1 d DG U . . .
O3 O 0.6778(6) 0.5216(5) 0.7219(5) 0.0136(13) Uani 1 1 d . . . . .
O4 O 0.3008(6) 0.2308(6) 0.6292(6) 0.0229(16) Uani 1 1 d . . . . .
O5 O 0.4315(6) 0.4024(6) 0.5754(5) 0.0204(13) Uani 1 1 d . . . . .
O6 O 0.6425(5) 0.6725(5) 0.5236(5) 0.0142(14) Uani 1 1 d . . . . .
O7 O 0.8903(6) 0.7175(6) 0.4909(5) 0.0250(14) Uani 1 1 d . . . . .
O8 O 0.9264(7) 0.5383(8) 0.7010(7) 0.0428(13) Uani 1 1 d . U . . .
O9 O 0.6567(7) 0.4793(7) 0.4326(6) 0.0346(13) Uani 1 1 d . U . . .
O3W O 0.4281(5) 0.5907(6) 0.6636(5) 0.0225(14) Uani 1 1 d . . . . .
H3WA H 0.451884 0.590301 0.723385 0.034 Uiso 1 1 d R U . . .
H3WB H 0.418741 0.665978 0.619045 0.034 Uiso 1 1 d R U . . .
C39 C 0.2058(12) 1.0134(12) 0.0848(10) 0.050(3) Uani 1 1 d . . . . .
F1 F 0.2486(8) 1.1183(8) 0.0495(9) 0.075(3) Uani 1 1 d . . . . .
F2 F 0.1039(7) 1.0347(8) 0.0352(7) 0.068(2) Uani 1 1 d . . . . .
F3 F 0.1849(8) 0.9765(11) 0.1892(7) 0.084(3) Uani 1 1 d . . . . .
O10 O 0.4034(7) 0.8936(9) 0.1165(7) 0.045(2) Uani 1 1 d . . . . .
O11 O 0.3118(9) 0.9595(8) -0.0573(7) 0.050(2) Uani 1 1 d . . . . .
O12 O 0.2418(7) 0.7979(8) 0.0993(7) 0.051(2) Uani 1 1 d . . . . .
S1 S 0.3018(3) 0.9027(3) 0.0583(2) 0.0379(7) Uani 1 1 d . . . . .
C40 C 1.0001(11) 0.2834(11) 0.1438(11) 0.042(3) Uani 1 1 d . . . . .
F4 F 0.9743(8) 0.1748(7) 0.1733(8) 0.072(3) Uani 1 1 d . . . . .
F5 F 1.1143(7) 0.2762(8) 0.1605(7) 0.063(2) Uani 1 1 d . . . . .
F6 F 0.9817(8) 0.3460(8) 0.0392(6) 0.065(2) Uani 1 1 d . . . . .
O13 O 0.9590(8) 0.2780(7) 0.3300(6) 0.047(2) Uani 1 1 d . . . . .
O14 O 0.8048(6) 0.3547(6) 0.1980(6) 0.0327(16) Uani 1 1 d . . . . .
O15 O 0.9591(7) 0.4729(6) 0.1810(6) 0.0346(17) Uani 1 1 d . . . . .
S2 S 0.9208(2) 0.3566(2) 0.22270(18) 0.0249(5) Uani 1 1 d . . . . .
C41 C 0.7387(16) 0.0451(16) 0.8926(14) 0.077(5) Uani 1 1 d . . . . .
C42 C 0.7589(17) -0.0137(18) 1.0118(15) 0.081(5) Uani 1 1 d . U . . .
H42A H 0.685735 -0.029672 1.049215 0.122 Uiso 1 1 calc R U . . .
H42B H 0.796361 0.039090 1.034063 0.122 Uiso 1 1 calc R U . . .
H42C H 0.808041 -0.089175 1.030679 0.122 Uiso 1 1 calc R U . . .
C43 C 0.6236(18) -0.1257(16) 0.9237(17) 0.093(7) Uani 1 1 d . . . . .
H43A H 0.647321 -0.157599 0.999761 0.139 Uiso 1 1 calc R U . . .
H43B H 0.645735 -0.185820 0.895448 0.139 Uiso 1 1 calc R U . . .
H43C H 0.540449 -0.105630 0.918249 0.139 Uiso 1 1 calc R U . . .
C44 C 0.6570(13) 0.0341(12) 0.7376(12) 0.053(3) Uani 1 1 d . . . . .
H44A H 0.579928 0.076778 0.721338 0.080 Uiso 1 1 calc R U . . .
H44B H 0.663234 -0.031737 0.715042 0.080 Uiso 1 1 calc R U . . .
H44C H 0.713134 0.089281 0.698434 0.080 Uiso 1 1 calc R U . . .
N14 N 0.6801(13) -0.0162(13) 0.8596(17) 0.088(5) Uani 1 1 d . . . . .
O17 O 0.7727(8) 0.1428(7) 0.8267(7) 0.050(2) Uani 1 1 d . . . . .
C45 C 0.3619(10) 0.6284(11) 0.8951(9) 0.037(3) Uani 1 1 d . . . . .
C46 C 0.2985(13) 0.7528(13) 0.8454(11) 0.058(4) Uani 1 1 d . . . . .
H46A H 0.218291 0.747485 0.833569 0.086 Uiso 1 1 calc R U . . .
H46B H 0.333313 0.799733 0.775998 0.086 Uiso 1 1 calc R U . . .
H46C H 0.302843 0.791692 0.894409 0.086 Uiso 1 1 calc R U . . .
C47 C 0.2044(12) 0.5661(13) 1.0289(11) 0.053(3) Uani 1 1 d . . . . .
H47A H 0.195423 0.648048 1.023299 0.080 Uiso 1 1 calc R U . . .
H47B H 0.203588 0.509652 1.105282 0.080 Uiso 1 1 calc R U . . .
H47C H 0.141508 0.555243 0.990331 0.080 Uiso 1 1 calc R U . . .
C48 C 0.3681(15) 0.4211(13) 1.0300(14) 0.060(4) Uani 1 1 d . . . . .
H48A H 0.352663 0.379343 0.985639 0.091 Uiso 1 1 calc R U . . .
H48B H 0.337057 0.380248 1.102656 0.091 Uiso 1 1 calc R U . . .
H48C H 0.450808 0.421034 1.035165 0.091 Uiso 1 1 calc R U . . .
N15 N 0.3144(8) 0.5440(9) 0.9803(8) 0.040(2) Uani 1 1 d . . . . .
O16 O 0.4542(7) 0.6020(8) 0.8574(6) 0.046(2) Uani 1 1 d . . . . .
C49 C 0.3472(11) 0.9126(11) 0.4906(10) 0.046(3) Uani 1 1 d . . . . .
C50 C 0.2618(10) 0.8765(11) 0.4324(10) 0.040(3) Uani 1 1 d . . . . .
H50A H 0.196397 0.938260 0.407699 0.059 Uiso 1 1 calc R U . . .
H50B H 0.235344 0.800352 0.482137 0.059 Uiso 1 1 calc R U . . .
H50C H 0.298537 0.867504 0.369926 0.059 Uiso 1 1 calc R U . . .
C51 C 0.3167(14) 1.1112(12) 0.3436(10) 0.061(4) Uani 1 1 d . . . . .
H51A H 0.247255 1.155728 0.355804 0.092 Uiso 1 1 calc R U . . .
H51B H 0.297818 1.069520 0.300252 0.092 Uiso 1 1 calc R U . . .
H51C H 0.372631 1.166871 0.305015 0.092 Uiso 1 1 calc R U . . .
C52 C 0.4444(11) 1.0633(10) 0.5038(10) 0.040(3) Uani 1 1 d . . . . .
H52A H 0.439647 1.015921 0.582037 0.059 Uiso 1 1 calc R U . . .
H52B H 0.423955 1.148106 0.487054 0.059 Uiso 1 1 calc R U . . .
H52C H 0.522602 1.051486 0.479657 0.059 Uiso 1 1 calc R U . . .
N16 N 0.3645(11) 1.0245(10) 0.4471(9) 0.057(3) Uani 1 1 d . . . . .
O23 O 0.3980(6) 0.8389(6) 0.5755(5) 0.0320(16) Uani 1 1 d . . . . .
O4W O 0.8658(13) 0.2342(10) 0.5322(9) 0.114(5) Uani 1 1 d . U . . .
H4WA H 0.894635 0.247797 0.468721 0.171 Uiso 1 1 d R U . . .
H4WB H 0.897975 0.163627 0.574381 0.171 Uiso 1 1 d R U . . .

loop_
_atom_site_aniso_label
_atom_site_aniso_U_11
_atom_site_aniso_U_22
_atom_site_aniso_U_33
_atom_site_aniso_U_23
_atom_site_aniso_U_13
_atom_site_aniso_U_12
C1 0.014(4) 0.018(4) 0.015(4) -0.007(4) 0.001(3) -0.003(3)
C2 0.019(5) 0.018(4) 0.016(4) -0.006(4) 0.003(4) -0.002(4)
C3 0.031(5) 0.014(4) 0.017(4) -0.007(4) 0.002(4) -0.009(4)
C4 0.029(5) 0.025(5) 0.017(5) -0.012(4) -0.007(4) -0.004(4)
C5 0.028(5) 0.018(4) 0.011(4) -0.008(4) -0.002(4) -0.001(4)
C6 0.015(4) 0.017(4) 0.014(4) -0.010(3) 0.001(3) -0.004(3)
C7 0.019(5) 0.015(4) 0.006(4) -0.001(3) -0.001(3) 0.001(3)
C8 0.012(4) 0.009(4) 0.010(4) 0.001(3) -0.001(3) -0.002(3)
C9 0.014(4) 0.013(4) 0.018(4) -0.006(3) -0.002(3) 0.000(3)
C10 0.017(4) 0.015(4) 0.013(4) -0.001(3) 0.001(3) -0.004(3)
C11 0.019(5) 0.015(4) 0.021(5) -0.003(4) -0.001(4) -0.008(4)
C12 0.021(5) 0.021(5) 0.019(5) -0.008(4) -0.008(4) -0.002(4)
C13 0.035(6) 0.026(5) 0.013(5) -0.007(4) 0.007(4) -0.015(5)
C14 0.015(4) 0.020(4) 0.016(4) -0.009(4) 0.000(3) -0.004(3)
C15 0.019(5) 0.020(4) 0.017(4) -0.005(4) -0.001(4) -0.004(4)
C16 0.024(5) 0.024(5) 0.026(5) -0.012(4) -0.003(4) -0.010(4)
C17 0.023(5) 0.031(5) 0.024(5) -0.012(4) -0.008(4) -0.005(4)
C18 0.021(5) 0.022(5) 0.018(5) -0.006(4) -0.007(4) -0.002(4)
C19 0.016(4) 0.019(4) 0.019(5) -0.010(4) 0.005(4) -0.005(4)
C20 0.019(5) 0.017(4) 0.011(4) -0.002(4) 0.000(4) -0.003(4)
C21 0.022(5) 0.008(4) 0.008(4) -0.001(3) 0.001(3) -0.003(3)
C22 0.016(4) 0.012(4) 0.014(4) -0.003(3) 0.000(3) -0.003(3)
C23 0.019(5) 0.016(4) 0.006(4) 0.000(3) 0.002(3) -0.006(3)
C24 0.026(5) 0.015(4) 0.017(4) -0.003(4) 0.001(4) -0.008(4)
C25 0.025(5) 0.020(4) 0.013(4) -0.004(4) -0.003(4) -0.004(4)
C26 0.035(6) 0.028(5) 0.030(6) -0.004(5) 0.002(5) -0.018(5)
C27 0.019(5) 0.030(5) 0.027(5) -0.011(4) 0.003(4) -0.002(4)
C28 0.056(8) 0.024(5) 0.026(5) -0.006(4) 0.004(5) -0.007(5)
C29 0.041(7) 0.034(6) 0.017(5) -0.010(5) 0.004(5) 0.000(5)
C30 0.048(7) 0.022(5) 0.028(5) -0.005(4) 0.015(5) -0.009(5)
C31 0.0490(15) 0.0504(15) 0.0488(15) -0.0215(11) 0.0002(10) -0.0024(10)
C32 0.0500(18) 0.0525(17) 0.0518(18) -0.0210(13) -0.0004(13) -0.0027(13)
C33 0.0500(18) 0.0525(17) 0.0518(18) -0.0210(13) -0.0004(13) -0.0027(13)
C34 0.047(8) 0.058(9) 0.068(10) -0.024(8) 0.001(7) -0.010(7)
C35 0.042(3) 0.044(3) 0.036(3) -0.020(3) 0.003(3) 0.004(3)
C36 0.043(4) 0.044(3) 0.039(3) -0.019(3) 0.005(3) 0.004(3)
C37 0.057(2) 0.057(2) 0.054(2) -0.0260(17) 0.0000(16) -0.0043(16)
C38 0.058(2) 0.057(2) 0.057(2) -0.0246(17) 0.0027(16) -0.0040(16)
Dy1 0.0168(3) 0.0118(3) 0.0068(3) -0.0018(2) -0.0007(2) -0.0030(2)
Dy2 0.0174(3) 0.0122(3) 0.0090(3) -0.0013(2) -0.0024(2) -0.0041(2)
N1 0.017(4) 0.014(3) 0.006(3) -0.002(3) 0.001(3) -0.006(3)
N2 0.020(4) 0.011(3) 0.014(3) -0.004(3) 0.003(3) -0.006(3)
N3 0.017(4) 0.011(3) 0.015(4) -0.006(3) -0.003(3) 0.001(3)
N4 0.021(4) 0.017(4) 0.014(4) 0.000(3) -0.005(3) -0.002(3)
N5 0.029(4) 0.019(4) 0.010(4) 0.000(3) -0.005(3) -0.010(3)
N6 0.019(4) 0.014(3) 0.009(3) -0.001(3) -0.001(3) -0.008(3)
N7 0.022(4) 0.011(3) 0.009(3) -0.001(3) 0.001(3) -0.004(3)
N8 0.017(4) 0.016(3) 0.008(3) -0.004(3) 0.002(3) -0.001(3)
N9 0.026(4) 0.019(4) 0.016(4) -0.004(3) -0.002(3) -0.006(3)
N10 0.031(4) 0.015(4) 0.011(4) 0.003(3) -0.008(3) -0.007(3)
N11 0.034(5) 0.031(5) 0.021(4) -0.013(4) 0.008(4) -0.003(4)
N12 0.0509(17) 0.0518(17) 0.0506(17) -0.0212(11) -0.0001(11) -0.0034(11)
N13 0.057(2) 0.058(2) 0.056(2) -0.0247(13) 0.0012(12) -0.0040(12)
O1 0.032(4) 0.017(3) 0.012(3) -0.005(2) 0.001(3) -0.003(3)
O1W 0.028(4) 0.028(3) 0.019(3) -0.012(3) -0.004(3) 0.004(3)
O2 0.028(4) 0.016(3) 0.010(3) -0.004(2) -0.001(3) -0.010(3)
O2W 0.035(4) 0.027(3) 0.018(3) -0.010(3) -0.002(3) 0.009(3)
O3 0.019(3) 0.013(3) 0.008(3) -0.002(2) -0.005(2) -0.004(2)
O4 0.025(4) 0.021(3) 0.020(4) -0.003(3) 0.002(3) -0.016(3)
O5 0.024(4) 0.021(3) 0.013(3) -0.002(3) -0.006(3) -0.010(3)
O6 0.019(3) 0.011(3) 0.008(3) 0.001(2) -0.006(3) -0.004(2)
O7 0.033(4) 0.023(3) 0.017(3) -0.008(3) 0.006(3) -0.001(3)
O8 0.0441(19) 0.0456(19) 0.0438(19) -0.0245(16) 0.0001(16) -0.0011(16)
O9 0.039(3) 0.040(3) 0.031(3) -0.023(3) 0.001(2) 0.003(3)
O3W 0.023(3) 0.021(3) 0.018(3) -0.004(3) -0.002(3) -0.001(3)
C39 0.048(8) 0.057(8) 0.039(7) -0.008(6) -0.002(6) -0.028(6)
F1 0.067(6) 0.067(5) 0.109(7) -0.048(5) 0.021(5) -0.035(5)
F2 0.055(5) 0.064(5) 0.077(6) -0.023(4) -0.023(4) -0.002(4)
F3 0.053(5) 0.136(9) 0.056(5) -0.034(6) 0.015(4) -0.019(5)
O10 0.032(4) 0.071(6) 0.034(4) -0.020(4) -0.006(4) -0.024(4)
O11 0.070(6) 0.054(5) 0.028(4) -0.013(4) -0.001(4) -0.024(5)
O12 0.043(5) 0.049(5) 0.043(5) 0.005(4) -0.012(4) -0.024(4)
S1 0.0378(17) 0.0457(16) 0.0215(13) 0.0007(12) -0.0086(12) -0.0262(13)
C40 0.036(7) 0.041(7) 0.051(8) -0.022(6) -0.005(6) 0.001(5)
F4 0.086(6) 0.040(4) 0.105(7) -0.046(5) -0.004(5) 0.001(4)
F5 0.036(4) 0.067(5) 0.083(6) -0.032(5) -0.007(4) 0.013(4)
F6 0.073(6) 0.084(6) 0.041(4) -0.034(4) -0.002(4) 0.018(5)
O13 0.065(6) 0.037(4) 0.025(4) 0.001(3) -0.012(4) -0.006(4)
O14 0.033(4) 0.034(4) 0.033(4) -0.015(3) 0.002(3) -0.011(3)
O15 0.045(5) 0.025(4) 0.030(4) -0.005(3) -0.010(3) -0.012(3)
S2 0.0361(14) 0.0194(10) 0.0175(11) -0.0042(9) -0.0071(10) -0.0073(10)
C41 0.077(12) 0.066(11) 0.070(11) -0.023(9) 0.013(9) 0.035(9)
C42 0.081(6) 0.081(5) 0.079(5) -0.033(3) 0.004(3) -0.003(3)
C43 0.098(15) 0.062(11) 0.093(14) -0.014(10) 0.049(12) -0.002(10)
C44 0.058(9) 0.050(7) 0.068(9) -0.041(7) 0.020(7) -0.011(6)
N14 0.064(9) 0.065(9) 0.161(17) -0.077(11) 0.019(10) 0.005(7)
O17 0.068(6) 0.033(5) 0.034(4) -0.003(4) -0.001(4) 0.016(4)
C45 0.047(7) 0.043(6) 0.024(5) -0.018(5) -0.004(5) 0.010(5)
C46 0.070(10) 0.060(8) 0.037(7) -0.023(6) 0.001(6) 0.026(7)
C47 0.058(9) 0.056(8) 0.045(7) -0.026(7) 0.004(6) 0.012(7)
C48 0.069(10) 0.046(8) 0.066(10) -0.028(8) -0.009(8) 0.016(7)
N15 0.032(5) 0.045(6) 0.048(6) -0.026(5) -0.006(4) 0.010(4)
O16 0.050(5) 0.061(5) 0.028(4) -0.026(4) -0.008(4) 0.019(4)
C49 0.046(7) 0.041(7) 0.039(7) -0.010(6) 0.010(6) 0.016(6)
C50 0.040(7) 0.040(6) 0.040(6) -0.020(5) -0.008(5) 0.005(5)
C51 0.090(11) 0.039(7) 0.029(6) 0.000(5) -0.006(7) 0.036(7)
C52 0.042(7) 0.026(5) 0.045(7) -0.011(5) 0.006(5) 0.001(5)
N16 0.064(8) 0.048(7) 0.041(6) -0.010(5) 0.008(5) 0.022(6)
O23 0.033(4) 0.028(4) 0.023(4) -0.002(3) -0.003(3) 0.013(3)
O4W 0.149(10) 0.069(6) 0.061(6) 0.009(5) 0.054(7) 0.067(7)

loop_
_atom_type_symbol
_atom_type_description
_atom_type_scat_dispersion_real
_atom_type_scat_dispersion_imag
_atom_type_scat_source
C C 0.0181 0.0091 'International Tables Vol C Tables 4.2.6.8 and 6.1.1.4'
H H 0.0000 0.0000 'International Tables Vol C Tables 4.2.6.8 and 6.1.1.4'
Dy Dy -9.8046 9.8477 'International Tables Vol C Tables 4.2.6.8 and 6.1.1.4'
F F 0.0727 0.0534 'International Tables Vol C Tables 4.2.6.8 and 6.1.1.4'
N N 0.0311 0.0180 'International Tables Vol C Tables 4.2.6.8 and 6.1.1.4'
O O 0.0492 0.0322 'International Tables Vol C Tables 4.2.6.8 and 6.1.1.4'
S S 0.3331 0.5567 'International Tables Vol C Tables 4.2.6.8 and 6.1.1.4'

loop_
_geom_angle_atom_site_label_1
_geom_angle_atom_site_label_2
_geom_angle_atom_site_label_3
_geom_angle
_geom_angle_site_symmetry_1
_geom_angle_site_symmetry_3
_geom_angle_publ_flag
C6 C1 C2 118.0(7) . . ?
O2 C1 C2 118.6(8) . . ?
O2 C1 C6 123.4(8) . . ?
C3 C2 C1 121.0(8) . . ?
C3 C2 O1 119.3(8) . . ?
O1 C2 C1 119.7(7) . . ?
C2 C3 H3 119.3 . . ?
C2 C3 C4 121.3(8) . . ?
C4 C3 H3 119.3 . . ?
C3 C4 H4 120.3 . . ?
C5 C4 C3 119.4(8) . . ?
C5 C4 H4 120.3 . . ?
C4 C5 H5 119.3 . . ?
C4 C5 C6 121.3(8) . . ?
C6 C5 H5 119.3 . . ?
C1 C6 C5 118.9(8) . . ?
C1 C6 C7 124.9(7) . . ?
C5 C6 C7 116.2(8) . . ?
C6 C7 H7 117.7 . . ?
N1 C7 C6 124.5(8) . . ?
N1 C7 H7 117.7 . . ?
N2 C8 C9 119.0(7) . . ?
O3 C8 C9 115.5(7) . . ?
O3 C8 N2 125.5(8) . . ?
C10 C9 C8 124.9(7) . . ?
N3 C9 C8 114.6(7) . . ?
N3 C9 C10 120.6(8) . . ?
N4 C10 C9 120.0(8) . . ?
N5 C10 C9 123.1(8) . . ?
N5 C10 N4 116.9(8) . . ?
C12 C11 H11 118.7 . . ?
N4 C11 H11 118.7 . . ?
N4 C11 C12 122.6(8) . . ?
C11 C12 H12 119.6 . . ?
N3 C12 C11 120.8(8) . . ?
N3 C12 H12 119.6 . . ?
H13A C13 H13B 109.5 . . ?
H13A C13 H13C 109.5 . . ?
H13B C13 H13C 109.5 . . ?
O1 C13 H13A 109.5 . . ?
O1 C13 H13B 109.5 . . ?
O1 C13 H13C 109.5 . . ?
C19 C14 C15 118.3(8) . . ?
O5 C14 C15 117.4(8) . . ?
O5 C14 C19 124.2(8) . . ?
C16 C15 C14 120.5(8) . . ?
O4 C15 C14 114.7(8) . . ?
O4 C15 C16 124.7(8) . . ?
C15 C16 H16 119.8 . . ?
C15 C16 C17 120.4(9) . . ?
C17 C16 H16 119.8 . . ?
C16 C17 H17 120.2 . . ?
C18 C17 C16 119.6(8) . . ?
C18 C17 H17 120.2 . . ?
C17 C18 H18 119.5 . . ?
C17 C18 C19 120.9(8) . . ?
C19 C18 H18 119.5 . . ?
C14 C19 C18 120.1(8) . . ?
C14 C19 C20 124.1(8) . . ?
C18 C19 C20 115.8(8) . . ?
C19 C20 H20 117.5 . . ?
N6 C20 C19 125.0(8) . . ?
N6 C20 H20 117.5 . . ?
N7 C21 C22 118.8(7) . . ?
N7 C21 O6 125.4(8) . . ?
O6 C21 C22 115.8(7) . . ?
C23 C22 C21 124.9(7) . . ?
N8 C22 C21 114.7(7) . . ?
N8 C22 C23 120.4(8) . . ?
N9 C23 C22 119.8(8) . . ?
N10 C23 C22 122.5(8) . . ?
N10 C23 N9 117.7(7) . . ?
C25 C24 H24 118.9 . . ?
N9 C24 H24 118.9 . . ?
N9 C24 C25 122.3(8) . . ?
C24 C25 H25 120.0 . . ?
N8 C25 C24 120.0(8) . . ?
N8 C25 H25 120.0 . . ?
H26A C26 H26B 109.5 . . ?
H26A C26 H26C 109.5 . . ?
H26B C26 H26C 109.5 . . ?
O4 C26 H26A 109.5 . . ?
O4 C26 H26B 109.5 . . ?
O4 C26 H26C 109.5 . . ?
N11 C27 C28 118.6(9) . . ?
O7 C27 C28 121.2(9) . . ?
O7 C27 N11 120.2(9) . . ?
C27 C28 H28A 109.5 . . ?
C27 C28 H28B 109.5 . . ?
C27 C28 H28C 109.5 . . ?
H28A C28 H28B 109.5 . . ?
H28A C28 H28C 109.5 . . ?
H28B C28 H28C 109.5 . . ?
H29A C29 H29B 109.5 . . ?
H29A C29 H29C 109.5 . . ?
H29B C29 H29C 109.5 . . ?
N11 C29 H29A 109.5 . . ?
N11 C29 H29B 109.5 . . ?
N11 C29 H29C 109.5 . . ?
H30A C30 H30B 109.5 . . ?
H30A C30 H30C 109.5 . . ?
H30B C30 H30C 109.5 . . ?
N11 C30 H30A 109.5 . . ?
N11 C30 H30B 109.5 . . ?
N11 C30 H30C 109.5 . . ?
N12 C31 C32 115.5(11) . . ?
O8 C31 C32 116.6(10) . . ?
O8 C31 N12 127.9(12) . . ?
C31 C32 H32A 109.5 . . ?
C31 C32 H32B 109.5 . . ?
C31 C32 H32C 109.5 . . ?
H32A C32 H32B 109.5 . . ?
H32A C32 H32C 109.5 . . ?
H32B C32 H32C 109.5 . . ?
H33A C33 H33B 109.5 . . ?
H33A C33 H33C 109.5 . . ?
H33B C33 H33C 109.5 . . ?
N12 C33 H33A 109.5 . . ?
N12 C33 H33B 109.5 . . ?
N12 C33 H33C 109.5 . . ?
H34A C34 H34B 109.5 . . ?
H34A C34 H34C 109.5 . . ?
H34B C34 H34C 109.5 . . ?
N12 C34 H34A 109.5 . . ?
N12 C34 H34B 109.5 . . ?
N12 C34 H34C 109.5 . . ?
N13 C35 C36 110.3(10) . . ?
O9 C35 C36 125.3(10) . . ?
O9 C35 N13 124.4(11) . . ?
C35 C36 H36A 109.5 . . ?
C35 C36 H36B 109.5 . . ?
C35 C36 H36C 109.5 . . ?
H36A C36 H36B 109.5 . . ?
H36A C36 H36C 109.5 . . ?
H36B C36 H36C 109.5 . . ?
H37A C37 H37B 109.5 . . ?
H37A C37 H37C 109.5 . . ?
H37B C37 H37C 109.5 . . ?
N13 C37 H37A 109.5 . . ?
N13 C37 H37B 109.5 . . ?
N13 C37 H37C 109.5 . . ?
H38A C38 H38B 109.5 . . ?
H38A C38 H38C 109.5 . . ?
H38B C38 H38C 109.5 . . ?
N13 C38 H38A 109.5 . . ?
N13 C38 H38B 109.5 . . ?
N13 C38 H38C 109.5 . . ?
N1 Dy1 Dy2 99.43(16) . . ?
N1 Dy1 N8 141.2(2) . . ?
N8 Dy1 Dy2 97.68(16) . . ?
O1W Dy1 Dy2 83.62(16) . . ?
O1W Dy1 N1 74.2(2) . . ?
O1W Dy1 N8 73.4(2) . . ?
O2 Dy1 Dy2 170.04(18) . . ?
O2 Dy1 N1 75.4(2) . . ?
O2 Dy1 N8 82.0(2) . . ?
O2 Dy1 O1W 86.8(2) . . ?
O2 Dy1 O3 140.5(2) . . ?
O2 Dy1 O6 146.3(2) . . ?
O2 Dy1 O7 92.7(2) . . ?
O2 Dy1 O8 93.0(3) . . ?
O3 Dy1 Dy2 34.22(14) . . ?
O3 Dy1 N1 65.4(2) . . ?
O3 Dy1 N8 126.7(2) . . ?
O3 Dy1 O1W 78.4(2) . . ?
O3 Dy1 O6 66.83(19) . . ?
O3 Dy1 O7 121.0(2) . . ?
O3 Dy1 O8 79.0(3) . . ?
O6 Dy1 Dy2 33.66(15) . . ?
O6 Dy1 N1 129.2(2) . . ?
O6 Dy1 N8 64.6(2) . . ?
O6 Dy1 O1W 80.4(2) . . ?
O7 Dy1 Dy2 96.54(17) . . ?
O7 Dy1 N1 141.5(2) . . ?
O7 Dy1 N8 69.6(2) . . ?
O7 Dy1 O1W 142.7(2) . . ?
O7 Dy1 O6 79.7(2) . . ?
O8 Dy1 Dy2 93.2(2) . . ?
O8 Dy1 N1 70.8(3) . . ?
O8 Dy1 N8 142.4(3) . . ?
O8 Dy1 O1W 143.8(3) . . ?
O8 Dy1 O6 115.5(2) . . ?
O8 Dy1 O7 73.5(3) . . ?
N3 Dy2 Dy1 97.11(16) . . ?
N6 Dy2 Dy1 98.52(16) . . ?
N6 Dy2 N3 142.8(2) . . ?
O2W Dy2 Dy1 92.22(18) . . ?
O2W Dy2 N3 72.5(2) . . ?
O2W Dy2 N6 139.9(2) . . ?
O2W Dy2 O3 80.6(2) . . ?
O2W Dy2 O9 70.1(2) . . ?
O2W Dy2 O3W 146.1(2) . . ?
O3 Dy2 Dy1 33.25(15) . . ?
O3 Dy2 N3 63.9(2) . . ?
O3 Dy2 N6 126.3(2) . . ?
O3 Dy2 O9 123.9(2) . . ?
O3 Dy2 O3W 77.6(2) . . ?
O5 Dy2 Dy1 165.76(19) . . ?
O5 Dy2 N3 81.9(2) . . ?
O5 Dy2 N6 74.8(2) . . ?
O5 Dy2 O2W 101.0(3) . . ?
O5 Dy2 O3 143.9(2) . . ?
O5 Dy2 O6 139.3(2) . . ?
O5 Dy2 O9 89.4(3) . . ?
O5 Dy2 O3W 82.5(2) . . ?
O6 Dy2 Dy1 34.29(14) . . ?
O6 Dy2 N3 128.2(2) . . ?
O6 Dy2 N6 64.9(2) . . ?
O6 Dy2 O2W 113.1(2) . . ?
O6 Dy2 O3 66.50(19) . . ?
O6 Dy2 O9 82.4(2) . . ?
O6 Dy2 O3W 81.2(2) . . ?
O9 Dy2 Dy1 100.23(19) . . ?
O9 Dy2 N3 139.1(2) . . ?
O9 Dy2 N6 70.0(2) . . ?
O9 Dy2 O3W 143.8(2) . . ?
O3W Dy2 Dy1 83.56(15) . . ?
O3W Dy2 N3 74.7(2) . . ?
O3W Dy2 N6 73.8(2) . . ?
C7 N1 Dy1 130.4(6) . . ?
C7 N1 N2 111.9(7) . . ?
N2 N1 Dy1 117.3(5) . . ?
C8 N2 N1 111.1(7) . . ?
C9 N3 Dy2 118.8(6) . . ?
C12 N3 C9 118.9(7) . . ?
C12 N3 Dy2 121.9(5) . . ?
C11 N4 C10 117.1(7) . . ?
C10 N5 H5A 120.0 . . ?
C10 N5 H5B 120.0 . . ?
H5A N5 H5B 120.0 . . ?
C20 N6 Dy2 128.9(6) . . ?
C20 N6 N7 112.7(7) . . ?
N7 N6 Dy2 117.7(5) . . ?
C21 N7 N6 111.2(7) . . ?
C22 N8 Dy1 117.9(5) . . ?
C25 N8 C22 119.0(7) . . ?
C25 N8 Dy1 121.9(5) . . ?
C24 N9 C23 118.4(7) . . ?
C23 N10 H10A 120.0 . . ?
C23 N10 H10B 120.0 . . ?
H10A N10 H10B 120.0 . . ?
C27 N11 C29 125.6(9) . . ?
C27 N11 C30 117.7(8) . . ?
C29 N11 C30 116.6(8) . . ?
C31 N12 C33 118.9(11) . . ?
C31 N12 C34 110.2(11) . . ?
C34 N12 C33 130.8(11) . . ?
C35 N13 C37 128.1(11) . . ?
C35 N13 C38 112.2(10) . . ?
C37 N13 C38 119.7(11) . . ?
C2 O1 C13 113.5(7) . . ?
Dy1 O1W H1WA 109.6 . . ?
Dy1 O1W H1WB 109.6 . . ?
H1WA O1W H1WB 104.5 . . ?
C1 O2 Dy1 140.7(5) . . ?
Dy2 O2W H2WA 128.4 . . ?
Dy2 O2W H2WB 127.1 . . ?
H2WA O2W H2WB 104.5 . . ?
C8 O3 Dy1 120.5(5) . . ?
C8 O3 Dy2 126.8(5) . . ?
Dy1 O3 Dy2 112.5(2) . . ?
C15 O4 C26 117.8(7) . . ?
C14 O5 Dy2 140.6(6) . . ?
C21 O6 Dy1 125.7(5) . . ?
C21 O6 Dy2 120.7(5) . . ?
Dy2 O6 Dy1 112.1(2) . . ?
C27 O7 Dy1 143.8(7) . . ?
C31 O8 Dy1 153.8(8) . . ?
C35 O9 Dy2 134.5(7) . . ?
Dy2 O3W H3WA 109.5 . . ?
Dy2 O3W H3WB 109.5 . . ?
H3WA O3W H3WB 104.5 . . ?
F1 C39 F2 106.7(11) . . ?
F1 C39 S1 111.7(10) . . ?
F2 C39 S1 111.9(9) . . ?
F3 C39 F1 108.6(12) . . ?
F3 C39 F2 106.6(11) . . ?
F3 C39 S1 111.1(10) . . ?
O10 S1 C39 103.2(6) . . ?
O10 S1 O11 114.6(5) . . ?
O10 S1 O12 115.5(5) . . ?
O11 S1 C39 101.7(6) . . ?
O11 S1 O12 115.2(5) . . ?
O12 S1 C39 104.0(6) . . ?
F4 C40 F5 107.5(10) . . ?
F4 C40 F6 110.2(11) . . ?
F4 C40 S2 111.4(10) . . ?
F5 C40 S2 109.6(9) . . ?
F6 C40 F5 106.7(11) . . ?
F6 C40 S2 111.2(8) . . ?
O13 S2 C40 100.9(6) . . ?
O13 S2 O15 115.2(5) . . ?
O14 S2 C40 102.4(5) . . ?
O14 S2 O13 116.1(5) . . ?
O14 S2 O15 115.0(4) . . ?
O15 S2 C40 104.2(6) . . ?
N14 C41 C42 112.3(19) . . ?
O17 C41 C42 127(2) . . ?
O17 C41 N14 121.2(18) . . ?
C41 C42 H42A 109.5 . . ?
C41 C42 H42B 109.5 . . ?
C41 C42 H42C 109.5 . . ?
H42A C42 H42B 109.5 . . ?
H42A C42 H42C 109.5 . . ?
H42B C42 H42C 109.5 . . ?
H43A C43 H43B 109.5 . . ?
H43A C43 H43C 109.5 . . ?
H43B C43 H43C 109.5 . . ?
N14 C43 H43A 109.5 . . ?
N14 C43 H43B 109.5 . . ?
N14 C43 H43C 109.5 . . ?
H44A C44 H44B 109.5 . . ?
H44A C44 H44C 109.5 . . ?
H44B C44 H44C 109.5 . . ?
N14 C44 H44A 109.5 . . ?
N14 C44 H44B 109.5 . . ?
N14 C44 H44C 109.5 . . ?
C41 N14 C43 130(2) . . ?
C41 N14 C44 116.8(16) . . ?
C43 N14 C44 113.4(15) . . ?
N15 C45 C46 118.1(11) . . ?
O16 C45 C46 121.8(12) . . ?
O16 C45 N15 120.0(10) . . ?
C45 C46 H46A 109.5 . . ?
C45 C46 H46B 109.5 . . ?
C45 C46 H46C 109.5 . . ?
H46A C46 H46B 109.5 . . ?
H46A C46 H46C 109.5 . . ?
H46B C46 H46C 109.5 . . ?
H47A C47 H47B 109.5 . . ?
H47A C47 H47C 109.5 . . ?
H47B C47 H47C 109.5 . . ?
N15 C47 H47A 109.5 . . ?
N15 C47 H47B 109.5 . . ?
N15 C47 H47C 109.5 . . ?
H48A C48 H48B 109.5 . . ?
H48A C48 H48C 109.5 . . ?
H48B C48 H48C 109.5 . . ?
N15 C48 H48A 109.5 . . ?
N15 C48 H48B 109.5 . . ?
N15 C48 H48C 109.5 . . ?
C45 N15 C47 123.8(10) . . ?
C45 N15 C48 121.4(11) . . ?
C48 N15 C47 114.8(12) . . ?
N16 C49 C50 116.0(11) . . ?
O23 C49 C50 122.1(12) . . ?
O23 C49 N16 121.8(14) . . ?
C49 C50 H50A 109.5 . . ?
C49 C50 H50B 109.5 . . ?
C49 C50 H50C 109.5 . . ?
H50A C50 H50B 109.5 . . ?
H50A C50 H50C 109.5 . . ?
H50B C50 H50C 109.5 . . ?
H51A C51 H51B 109.5 . . ?
H51A C51 H51C 109.5 . . ?
H51B C51 H51C 109.5 . . ?
N16 C51 H51A 109.5 . . ?
N16 C51 H51B 109.5 . . ?
N16 C51 H51C 109.5 . . ?
H52A C52 H52B 109.5 . . ?
H52A C52 H52C 109.5 . . ?
H52B C52 H52C 109.5 . . ?
N16 C52 H52A 109.5 . . ?
N16 C52 H52B 109.5 . . ?
N16 C52 H52C 109.5 . . ?
C49 N16 C51 124.1(14) . . ?
C49 N16 C52 117.3(11) . . ?
C51 N16 C52 118.5(12) . . ?
H4WA O4W H4WB 104.5 . . ?

loop_
_geom_bond_atom_site_label_1
_geom_bond_atom_site_label_2
_geom_bond_distance
_geom_bond_site_symmetry_2
_geom_bond_publ_flag
C1 C2 1.430(12) . ?
C1 C6 1.416(12) . ?
C1 O2 1.325(10) . ?
C2 C3 1.366(13) . ?
C2 O1 1.384(11) . ?
C3 H3 0.9500 . ?
C3 C4 1.386(13) . ?
C4 H4 0.9500 . ?
C4 C5 1.380(13) . ?
C5 H5 0.9500 . ?
C5 C6 1.420(11) . ?
C6 C7 1.457(12) . ?
C7 H7 0.9500 . ?
C7 N1 1.301(11) . ?
C8 C9 1.491(12) . ?
C8 N2 1.306(11) . ?
C8 O3 1.293(10) . ?
C9 C10 1.426(12) . ?
C9 N3 1.337(11) . ?
C10 N4 1.356(12) . ?
C10 N5 1.338(11) . ?
C11 H11 0.9500 . ?
C11 C12 1.376(13) . ?
C11 N4 1.346(12) . ?
C12 H12 0.9500 . ?
C12 N3 1.331(12) . ?
C13 H13A 0.9800 . ?
C13 H13B 0.9800 . ?
C13 H13C 0.9800 . ?
C13 O1 1.448(12) . ?
C14 C15 1.426(13) . ?
C14 C19 1.393(13) . ?
C14 O5 1.314(10) . ?
C15 C16 1.388(13) . ?
C15 O4 1.375(11) . ?
C16 H16 0.9500 . ?
C16 C17 1.402(14) . ?
C17 H17 0.9500 . ?
C17 C18 1.372(14) . ?
C18 H18 0.9500 . ?
C18 C19 1.418(12) . ?
C19 C20 1.466(13) . ?
C20 H20 0.9500 . ?
C20 N6 1.289(11) . ?
C21 C22 1.491(12) . ?
C21 N7 1.299(11) . ?
C21 O6 1.313(10) . ?
C22 C23 1.424(12) . ?
C22 N8 1.339(11) . ?
C23 N9 1.341(12) . ?
C23 N10 1.340(11) . ?
C24 H24 0.9500 . ?
C24 C25 1.386(13) . ?
C24 N9 1.330(12) . ?
C25 H25 0.9500 . ?
C25 N8 1.337(12) . ?
C26 H26A 0.9800 . ?
C26 H26B 0.9800 . ?
C26 H26C 0.9800 . ?
C26 O4 1.434(12) . ?
C27 C28 1.516(14) . ?
C27 N11 1.306(13) . ?
C27 O7 1.259(12) . ?
C28 H28A 0.9800 . ?
C28 H28B 0.9800 . ?
C28 H28C 0.9800 . ?
C29 H29A 0.9800 . ?
C29 H29B 0.9800 . ?
C29 H29C 0.9800 . ?
C29 N11 1.457(13) . ?
C30 H30A 0.9800 . ?
C30 H30B 0.9800 . ?
C30 H30C 0.9800 . ?
C30 N11 1.486(13) . ?
C31 C32 1.648(19) . ?
C31 N12 1.273(11) . ?
C31 O8 1.253(15) . ?
C32 H32A 0.9800 . ?
C32 H32B 0.9800 . ?
C32 H32C 0.9800 . ?
C33 H33A 0.9800 . ?
C33 H33B 0.9800 . ?
C33 H33C 0.9800 . ?
C33 N12 1.483(11) . ?
C34 H34A 0.9800 . ?
C34 H34B 0.9800 . ?
C34 H34C 0.9800 . ?
C34 N12 1.459(11) . ?
C35 C36 1.537(18) . ?
C35 N13 1.280(11) . ?
C35 O9 1.257(13) . ?
C36 H36A 0.9800 . ?
C36 H36B 0.9800 . ?
C36 H36C 0.9800 . ?
C37 H37A 0.9800 . ?
C37 H37B 0.9800 . ?
C37 H37C 0.9800 . ?
C37 N13 1.462(10) . ?
C38 H38A 0.9800 . ?
C38 H38B 0.9800 . ?
C38 H38C 0.9800 . ?
C38 N13 1.505(9) . ?
Dy1 Dy2 3.8911(5) . ?
Dy1 N1 2.461(7) . ?
Dy1 N8 2.563(7) . ?
Dy1 O1W 2.446(6) . ?
Dy1 O2 2.163(6) . ?
Dy1 O3 2.310(6) . ?
Dy1 O6 2.365(6) . ?
Dy1 O7 2.344(6) . ?
Dy1 O8 2.336(8) . ?
Dy2 N3 2.548(7) . ?
Dy2 N6 2.485(7) . ?
Dy2 O2W 2.335(6) . ?
Dy2 O3 2.369(6) . ?
Dy2 O5 2.163(6) . ?
Dy2 O6 2.327(6) . ?
Dy2 O9 2.399(7) . ?
Dy2 O3W 2.435(6) . ?
N1 N2 1.415(10) . ?
N5 H5A 0.8800 . ?
N5 H5B 0.8800 . ?
N6 N7 1.419(10) . ?
N10 H10A 0.8800 . ?
N10 H10B 0.8800 . ?
O1W H1WA 0.8716 . ?
O1W H1WB 0.8718 . ?
O2W H2WA 0.8694 . ?
O2W H2WB 0.8704 . ?
O3W H3WA 0.8699 . ?
O3W H3WB 0.8701 . ?
C39 F1 1.337(15) . ?
C39 F2 1.346(15) . ?
C39 F3 1.320(16) . ?
C39 S1 1.820(16) . ?
O10 S1 1.431(8) . ?
O11 S1 1.435(9) . ?
O12 S1 1.440(9) . ?
C40 F4 1.304(16) . ?
C40 F5 1.360(15) . ?
C40 F6 1.318(16) . ?
C40 S2 1.839(13) . ?
O13 S2 1.430(8) . ?
O14 S2 1.427(8) . ?
O15 S2 1.432(7) . ?
C41 C42 1.49(2) . ?
C41 N14 1.30(3) . ?
C41 O17 1.27(2) . ?
C42 H42A 0.9800 . ?
C42 H42B 0.9800 . ?
C42 H42C 0.9800 . ?
C43 H43A 0.9800 . ?
C43 H43B 0.9800 . ?
C43 H43C 0.9800 . ?
C43 N14 1.49(2) . ?
C44 H44A 0.9800 . ?
C44 H44B 0.9800 . ?
C44 H44C 0.9800 . ?
C44 N14 1.53(2) . ?
C45 C46 1.514(17) . ?
C45 N15 1.348(16) . ?
C45 O16 1.250(14) . ?
C46 H46A 0.9800 . ?
C46 H46B 0.9800 . ?
C46 H46C 0.9800 . ?
C47 H47A 0.9800 . ?
C47 H47B 0.9800 . ?
C47 H47C 0.9800 . ?
C47 N15 1.479(16) . ?
C48 H48A 0.9800 . ?
C48 H48B 0.9800 . ?
C48 H48C 0.9800 . ?
C48 N15 1.458(16) . ?
C49 C50 1.522(19) . ?
C49 N16 1.298(18) . ?
C49 O23 1.254(14) . ?
C50 H50A 0.9800 . ?
C50 H50B 0.9800 . ?
C50 H50C 0.9800 . ?
C51 H51A 0.9800 . ?
C51 H51B 0.9800 . ?
C51 H51C 0.9800 . ?
C51 N16 1.453(15) . ?
C52 H52A 0.9800 . ?
C52 H52B 0.9800 . ?
C52 H52C 0.9800 . ?
C52 N16 1.481(18) . ?
O4W H4WA 0.8702 . ?
O4W H4WB 0.8701 . ?

loop_
_geom_torsion_atom_site_label_1
_geom_torsion_atom_site_label_2
_geom_torsion_atom_site_label_3
_geom_torsion_atom_site_label_4
_geom_torsion
_geom_torsion_site_symmetry_1
_geom_torsion_site_symmetry_2
_geom_torsion_site_symmetry_3
_geom_torsion_site_symmetry_4
_geom_torsion_publ_flag
C1 C2 C3 C4 0.6(14) . . . . ?
C1 C2 O1 C13 -69.7(10) . . . . ?
C1 C6 C7 N1 0.8(13) . . . . ?
C2 C1 C6 C5 -1.0(12) . . . . ?
C2 C1 C6 C7 177.9(8) . . . . ?
C2 C1 O2 Dy1 173.1(6) . . . . ?
C2 C3 C4 C5 -0.4(14) . . . . ?
C3 C2 O1 C13 112.7(9) . . . . ?
C3 C4 C5 C6 -0.5(14) . . . . ?
C4 C5 C6 C1 1.2(13) . . . . ?
C4 C5 C6 C7 -177.8(8) . . . . ?
C5 C6 C7 N1 179.7(8) . . . . ?
C6 C1 C2 C3 0.1(13) . . . . ?
C6 C1 C2 O1 -177.4(7) . . . . ?
C6 C1 O2 Dy1 -8.0(14) . . . . ?
C6 C7 N1 Dy1 6.1(12) . . . . ?
C6 C7 N1 N2 179.2(7) . . . . ?
C7 N1 N2 C8 -178.6(7) . . . . ?
C8 C9 C10 N4 -179.9(8) . . . . ?
C8 C9 C10 N5 0.7(14) . . . . ?
C8 C9 N3 C12 179.4(8) . . . . ?
C8 C9 N3 Dy2 6.5(9) . . . . ?
C9 C8 N2 N1 -175.7(7) . . . . ?
C9 C8 O3 Dy1 179.2(5) . . . . ?
C9 C8 O3 Dy2 4.0(10) . . . . ?
C9 C10 N4 C11 0.6(12) . . . . ?
C10 C9 N3 C12 -1.3(12) . . . . ?
C10 C9 N3 Dy2 -174.2(6) . . . . ?
C11 C12 N3 C9 0.3(13) . . . . ?
C11 C12 N3 Dy2 172.9(6) . . . . ?
C12 C11 N4 C10 -1.6(13) . . . . ?
C14 C15 C16 C17 -1.5(14) . . . . ?
C14 C15 O4 C26 173.9(8) . . . . ?
C14 C19 C20 N6 2.7(14) . . . . ?
C15 C14 C19 C18 -4.6(13) . . . . ?
C15 C14 C19 C20 173.5(8) . . . . ?
C15 C14 O5 Dy2 173.8(7) . . . . ?
C15 C16 C17 C18 -1.3(15) . . . . ?
C16 C15 O4 C26 -8.2(14) . . . . ?
C16 C17 C18 C19 1.1(15) . . . . ?
C17 C18 C19 C14 1.9(14) . . . . ?
C17 C18 C19 C20 -176.3(9) . . . . ?
C18 C19 C20 N6 -179.2(9) . . . . ?
C19 C14 C15 C16 4.4(13) . . . . ?
C19 C14 C15 O4 -177.5(8) . . . . ?
C19 C14 O5 Dy2 -4.8(15) . . . . ?
C19 C20 N6 Dy2 12.0(13) . . . . ?
C19 C20 N6 N7 -177.6(8) . . . . ?
C20 N6 N7 C21 -173.9(8) . . . . ?
C21 C22 C23 N9 -176.2(8) . . . . ?
C21 C22 C23 N10 4.0(14) . . . . ?
C21 C22 N8 C25 179.0(8) . . . . ?
C21 C22 N8 Dy1 10.9(9) . . . . ?
C22 C21 N7 N6 -174.2(7) . . . . ?
C22 C21 O6 Dy1 10.2(10) . . . . ?
C22 C21 O6 Dy2 174.6(5) . . . . ?
C22 C23 N9 C24 -1.7(13) . . . . ?
C23 C22 N8 C25 0.2(12) . . . . ?
C23 C22 N8 Dy1 -168.0(6) . . . . ?
C24 C25 N8 C22 -3.4(13) . . . . ?
C24 C25 N8 Dy1 164.3(7) . . . . ?
C25 C24 N9 C23 -1.6(14) . . . . ?
C28 C27 N11 C29 1.6(16) . . . . ?
C28 C27 N11 C30 179.5(10) . . . . ?
C28 C27 O7 Dy1 -32.1(16) . . . . ?
C32 C31 N12 C33 0.9(18) . . . . ?
C32 C31 N12 C34 178.4(11) . . . . ?
C32 C31 O8 Dy1 -14(3) . . . . ?
C36 C35 N13 C37 1.4(19) . . . . ?
C36 C35 N13 C38 -175.2(10) . . . . ?
C36 C35 O9 Dy2 -60.5(15) . . . . ?
Dy1 N1 N2 C8 -4.5(8) . . . . ?
Dy2 N6 N7 C21 -2.4(9) . . . . ?
N2 C8 C9 C10 -7.6(13) . . . . ?
N2 C8 C9 N3 171.7(7) . . . . ?
N2 C8 O3 Dy1 0.8(11) . . . . ?
N2 C8 O3 Dy2 -174.4(6) . . . . ?
N3 C9 C10 N4 0.9(12) . . . . ?
N3 C9 C10 N5 -178.5(8) . . . . ?
N4 C11 C12 N3 1.3(14) . . . . ?
N5 C10 N4 C11 -180.0(8) . . . . ?
N7 C21 C22 C23 -16.5(13) . . . . ?
N7 C21 C22 N8 164.7(8) . . . . ?
N7 C21 O6 Dy1 -167.8(6) . . . . ?
N7 C21 O6 Dy2 -3.5(12) . . . . ?
N8 C22 C23 N9 2.5(13) . . . . ?
N8 C22 C23 N10 -177.3(8) . . . . ?
N9 C24 C25 N8 4.2(14) . . . . ?
N10 C23 N9 C24 178.1(8) . . . . ?
N11 C27 O7 Dy1 148.4(8) . . . . ?
N12 C31 O8 Dy1 169.0(12) . . . . ?
N13 C35 O9 Dy2 118.4(12) . . . . ?
O1 C2 C3 C4 178.2(8) . . . . ?
O2 C1 C2 C3 179.1(8) . . . . ?
O2 C1 C2 O1 1.5(12) . . . . ?
O2 C1 C6 C5 -179.9(8) . . . . ?
O2 C1 C6 C7 -1.0(13) . . . . ?
O3 C8 C9 C10 174.0(8) . . . . ?
O3 C8 C9 N3 -6.7(11) . . . . ?
O3 C8 N2 N1 2.6(12) . . . . ?
O4 C15 C16 C17 -179.4(9) . . . . ?
O5 C14 C15 C16 -174.2(8) . . . . ?
O5 C14 C15 O4 3.8(12) . . . . ?
O5 C14 C19 C18 174.0(8) . . . . ?
O5 C14 C19 C20 -7.9(14) . . . . ?
O6 C21 C22 C23 165.3(8) . . . . ?
O6 C21 C22 N8 -13.5(11) . . . . ?
O6 C21 N7 N6 3.8(12) . . . . ?
O7 C27 N11 C29 -178.9(10) . . . . ?
O7 C27 N11 C30 -1.0(14) . . . . ?
O8 C31 N12 C33 177.6(13) . . . . ?
O8 C31 N12 C34 -5(2) . . . . ?
O9 C35 N13 C37 -177.6(12) . . . . ?
O9 C35 N13 C38 5.8(18) . . . . ?
F1 C39 S1 O10 60.0(10) . . . . ?
F1 C39 S1 O11 -59.0(10) . . . . ?
F1 C39 S1 O12 -179.0(9) . . . . ?
F2 C39 S1 O10 179.7(9) . . . . ?
F2 C39 S1 O11 60.6(10) . . . . ?
F2 C39 S1 O12 -59.4(10) . . . . ?
F3 C39 S1 O10 -61.4(10) . . . . ?
F3 C39 S1 O11 179.6(9) . . . . ?
F3 C39 S1 O12 59.6(10) . . . . ?
F4 C40 S2 O13 60.0(10) . . . . ?
F4 C40 S2 O14 -60.1(10) . . . . ?
F4 C40 S2 O15 179.8(9) . . . . ?
F5 C40 S2 O13 -58.9(10) . . . . ?
F5 C40 S2 O14 -179.0(8) . . . . ?
F5 C40 S2 O15 60.9(10) . . . . ?
F6 C40 S2 O13 -176.7(9) . . . . ?
F6 C40 S2 O14 63.2(10) . . . . ?
F6 C40 S2 O15 -56.9(10) . . . . ?
C42 C41 N14 C43 7(2) . . . . ?
C42 C41 N14 C44 -178.3(12) . . . . ?
O17 C41 N14 C43 -173.8(14) . . . . ?
O17 C41 N14 C44 1(2) . . . . ?
C46 C45 N15 C47 -0.7(17) . . . . ?
C46 C45 N15 C48 177.8(12) . . . . ?
O16 C45 N15 C47 -178.8(11) . . . . ?
O16 C45 N15 C48 -0.3(17) . . . . ?
C50 C49 N16 C51 -6.1(18) . . . . ?
C50 C49 N16 C52 178.1(10) . . . . ?
O23 C49 N16 C51 173.8(11) . . . . ?
O23 C49 N16 C52 -2.0(17) . . . . ?
